data_4100524
_journal_name_full 'Journal of the American Chemical Society'
_journal_paper_doi 10.1021/ja0527370
_journal_year 2005
_chemical_formula_sum 'C21 H16 Mn2 O5'
_chemical_formula_weight 458.22
_space_group_IT_number 14
_symmetry_cell_setting monoclinic
_symmetry_space_group_name_Hall '-P 2yn'
_symmetry_space_group_name_H-M 'P 1 21/n 1'
_cell_angle_alpha 90.00
_cell_angle_beta 90.289(12)
_cell_angle_gamma 90.00
_cell_formula_units_Z 4
_cell_length_a 9.6434(14)
_cell_length_b 15.0779(17)
_cell_length_c 12.3093(19)
_cell_measurement_temperature 293(2)
_cell_volume 1789.8(4)
_diffrn_ambient_temperature 293(2)
_exptl_crystal_density_diffrn 1.701
_cod_depositor_comments
;
The following automatic conversions were performed:
'_symmetry_cell_setting' value 'Monoclinic' changed to 'monoclinic'
according to '/home/saulius/struct/CIF-dictionaries/cif_core.dic'
dictionary named 'cif_core.dic' version 2.4.1 from 2010-06-29.

Automatic conversion script
Id: cif_fix_enum 1527 2010-12-29 10:47:43Z saulius 
;
_cod_original_sg_symbol_H-M 'P 21/n'
_cod_database_code 4100524

loop_
_symmetry_equiv_pos_as_xyz
'x, y, z'
'-x+1/2, y+1/2, -z+1/2'
'-x, -y, -z'
'x-1/2, -y-1/2, z-1/2'

loop_
_atom_site_label
_atom_site_type_symbol
_atom_site_fract_x
_atom_site_fract_y
_atom_site_fract_z
_atom_site_U_iso_or_equiv
_atom_site_adp_type
_atom_site_occupancy
_atom_site_symmetry_multiplicity
_atom_site_calc_flag
_atom_site_refinement_flags
_atom_site_disorder_assembly
_atom_site_disorder_group
Mn1 Mn 0.03017(6) 0.41183(4) 0.19408(4) 0.03751(18) Uani 1 1 d . . .
Mn2 Mn 0.04551(7) 0.27069(4) 0.35659(5) 0.04122(19) Uani 1 1 d . . .
O1 O 0.2874(4) 0.3945(2) 0.0701(3) 0.0787(11) Uani 1 1 d . . .
O2 O -0.0854(4) 0.3103(2) 0.0114(2) 0.0763(11) Uani 1 1 d . . .
O3 O -0.1018(5) 0.1629(2) 0.1936(3) 0.1013(14) Uani 1 1 d . . .
O4 O 0.1010(4) 0.1000(2) 0.4608(3) 0.0820(11) Uani 1 1 d . . .
O5 O 0.3166(4) 0.2501(2) 0.2505(3) 0.0730(11) Uani 1 1 d . . .
C1 C -0.1533(4) 0.3468(3) 0.3928(3) 0.0482(11) Uani 1 1 d . . .
C2 C -0.0875(5) 0.3132(3) 0.4850(3) 0.0572(13) Uani 1 1 d . . .
H2A H -0.1334 0.2698 0.5292 0.069 Uiso 1 1 d R . .
C3 C 0.0496(5) 0.3389(3) 0.5099(3) 0.0494(12) Uani 1 1 d . . .
H3A H 0.0973 0.3122 0.5703 0.059 Uiso 1 1 d R . .
C4 C 0.1203(4) 0.3966(2) 0.4428(3) 0.0397(10) Uani 1 1 d . . .
C5 C 0.1102(4) 0.5149(2) 0.3016(3) 0.0395(10) Uani 1 1 d . . .
C6 C 0.0408(5) 0.5523(3) 0.2113(3) 0.0500(11) Uani 1 1 d . . .
H6A H 0.0933 0.5857 0.1594 0.060 Uiso 1 1 d R . .
C7 C -0.0949(5) 0.5283(3) 0.1869(3) 0.0548(12) Uani 1 1 d . . .
H7A H -0.1337 0.5453 0.1180 0.066 Uiso 1 1 d R . .
C8 C -0.1667(4) 0.4659(3) 0.2506(3) 0.0472(11) Uani 1 1 d . . .
C9 C -0.0970(4) 0.4236(2) 0.3374(3) 0.0384(9) Uani 1 1 d . . .
C10 C 0.0444(4) 0.4491(2) 0.3632(3) 0.0345(9) Uani 1 1 d . . .
C11 C -0.3136(5) 0.4384(3) 0.2227(4) 0.0706(15) Uani 1 1 d . . .
H11A H -0.3295 0.4489 0.1468 0.085 Uiso 1 1 d R . .
H11B H -0.3780 0.4740 0.2629 0.085 Uiso 1 1 d R . .
C12 C -0.3400(5) 0.3414(4) 0.2468(5) 0.0823(18) Uani 1 1 d . . .
H12A H -0.2856 0.3055 0.1987 0.099 Uiso 1 1 d R . .
H12B H -0.4360 0.3276 0.2345 0.099 Uiso 1 1 d R . .
C13 C -0.2987(5) 0.3187(3) 0.3641(5) 0.0757(16) Uani 1 1 d . . .
H13A H -0.3623 0.3481 0.4118 0.091 Uiso 1 1 d R . .
H13B H -0.3074 0.2560 0.3755 0.091 Uiso 1 1 d R . .
C14 C 0.2670(5) 0.4219(3) 0.4673(4) 0.0603(13) Uani 1 1 d . . .
H14A H 0.3173 0.3701 0.4898 0.072 Uiso 1 1 d R . .
H14B H 0.2672 0.4630 0.5268 0.072 Uiso 1 1 d R . .
C15 C 0.3409(4) 0.4643(3) 0.3731(4) 0.0573(12) Uani 1 1 d . . .
H15A H 0.3560 0.4201 0.3183 0.069 Uiso 1 1 d R . .
H15B H 0.4298 0.4859 0.3965 0.069 Uiso 1 1 d R . .
C16 C 0.2587(4) 0.5395(3) 0.3246(3) 0.0526(12) Uani 1 1 d . . .
H16A H 0.2604 0.5887 0.3741 0.063 Uiso 1 1 d R . .
H16B H 0.3015 0.5582 0.2582 0.063 Uiso 1 1 d R . .
C17 C 0.1879(5) 0.4010(3) 0.1206(3) 0.0486(11) Uani 1 1 d . . .
C18 C -0.0431(5) 0.3502(3) 0.0850(3) 0.0502(11) Uani 1 1 d . . .
C19 C -0.0428(6) 0.2079(3) 0.2546(4) 0.0620(13) Uani 1 1 d . . .
C20 C 0.0781(5) 0.1683(3) 0.4247(3) 0.0539(12) Uani 1 1 d . . .
C21 C 0.2100(5) 0.2620(3) 0.2882(4) 0.0528(12) Uani 1 1 d . . .

loop_
_atom_site_aniso_label
_atom_site_aniso_U_11
_atom_site_aniso_U_22
_atom_site_aniso_U_33
_atom_site_aniso_U_23
_atom_site_aniso_U_13
_atom_site_aniso_U_12
Mn1 0.0489(4) 0.0315(3) 0.0321(3) 0.0005(3) 0.0051(3) 0.0034(3)
Mn2 0.0591(4) 0.0292(3) 0.0354(3) 0.0010(3) 0.0102(3) 0.0022(3)
O1 0.081(3) 0.075(2) 0.080(2) -0.0001(19) 0.044(2) 0.007(2)
O2 0.105(3) 0.074(2) 0.0500(19) -0.0161(18) -0.011(2) -0.013(2)
O3 0.156(4) 0.057(2) 0.091(3) -0.021(2) -0.049(3) 0.000(3)
O4 0.122(3) 0.046(2) 0.078(2) 0.0202(18) 0.009(2) 0.021(2)
O5 0.078(3) 0.0434(18) 0.098(3) -0.0015(18) 0.040(2) 0.0113(18)
C1 0.048(3) 0.043(2) 0.053(3) -0.012(2) 0.024(2) -0.004(2)
C2 0.092(4) 0.037(2) 0.043(3) -0.002(2) 0.034(3) -0.004(3)
C3 0.082(4) 0.037(2) 0.029(2) -0.0021(18) 0.003(2) 0.014(3)
C4 0.051(3) 0.035(2) 0.033(2) -0.0040(17) 0.0038(19) 0.008(2)
C5 0.047(3) 0.0277(19) 0.044(2) -0.0034(18) 0.006(2) 0.0031(19)
C6 0.073(3) 0.031(2) 0.046(3) -0.0006(19) 0.006(2) 0.001(2)
C7 0.081(4) 0.040(2) 0.043(2) 0.001(2) -0.005(2) 0.019(3)
C8 0.043(3) 0.046(2) 0.052(3) -0.017(2) -0.005(2) 0.011(2)
C9 0.041(2) 0.031(2) 0.043(2) -0.0115(18) 0.0098(19) 0.0043(19)
C10 0.045(2) 0.0290(18) 0.0297(19) -0.0070(17) 0.0038(17) 0.0053(19)
C11 0.050(3) 0.085(4) 0.077(3) -0.029(3) -0.010(3) 0.015(3)
C12 0.040(3) 0.093(4) 0.114(5) -0.039(4) 0.001(3) -0.007(3)
C13 0.060(3) 0.064(3) 0.103(4) -0.018(3) 0.031(3) -0.011(3)
C14 0.067(3) 0.056(3) 0.058(3) -0.016(2) -0.019(2) 0.017(3)
C15 0.041(3) 0.057(3) 0.073(3) -0.019(3) -0.003(2) 0.000(2)
C16 0.055(3) 0.043(3) 0.060(3) -0.011(2) 0.008(2) -0.007(2)
C17 0.063(3) 0.039(2) 0.044(2) -0.001(2) 0.011(2) 0.004(2)
C18 0.060(3) 0.045(2) 0.046(2) 0.001(2) 0.007(2) 0.004(2)
C19 0.081(4) 0.045(3) 0.060(3) -0.003(2) -0.007(3) 0.020(3)
C20 0.072(3) 0.042(2) 0.048(3) 0.005(2) 0.009(2) 0.007(2)
C21 0.075(3) 0.029(2) 0.055(3) -0.004(2) 0.016(3) 0.004(2)

loop_
_geom_bond_atom_site_label_1
_geom_bond_atom_site_label_2
_geom_bond_distance
_geom_bond_site_symmetry_2
_geom_bond_publ_flag
Mn1 C18 1.777(5) . ?
Mn1 C17 1.781(4) . ?
Mn1 C6 2.131(4) . ?
Mn1 C7 2.132(4) . ?
Mn1 C10 2.160(3) . ?
Mn1 C9 2.161(4) . ?
Mn1 C5 2.179(4) . ?
Mn1 C8 2.183(4) . ?
Mn1 Mn2 2.9239(8) . ?
Mn2 C20 1.784(4) . ?
Mn2 C19 1.786(5) . ?
Mn2 C21 1.804(5) . ?
Mn2 C2 2.139(4) . ?
Mn2 C3 2.150(4) . ?
Mn2 C1 2.280(4) . ?
Mn2 C4 2.290(4) . ?
O1 C17 1.149(4) . ?
O2 C18 1.160(5) . ?
O3 C19 1.159(5) . ?
O4 C20 1.142(5) . ?
O5 C21 1.145(5) . ?
C1 C2 1.394(6) . ?
C1 C9 1.451(5) . ?
C1 C13 1.504(6) . ?
C2 C3 1.411(6) . ?
C3 C4 1.382(5) . ?
C4 C10 1.454(5) . ?
C4 C14 1.494(6) . ?
C5 C10 1.403(5) . ?
C5 C6 1.412(5) . ?
C5 C16 1.506(6) . ?
C6 C7 1.389(6) . ?
C7 C8 1.409(6) . ?
C8 C9 1.411(5) . ?
C8 C11 1.513(6) . ?
C9 C10 1.450(5) . ?
C11 C12 1.514(7) . ?
C12 C13 1.535(7) . ?
C14 C15 1.506(6) . ?
C15 C16 1.505(6) . ?
